data_4334798
loop_
_publ_author_name
'Ekaterina V. Ilyakina'
'Andrey I. Poddel'sky'
'Georgy K. Fukin'
'Artem S. Bogomyakov'
'Vladimir K. Cherkasov'
'Gleb A. Abakumov'

_publ_section_title
;
 Ferrocene-o-Benzosemiquinonato Tin(IV) Electron-Transfer Complexes
;
_journal_name_full 'Inorganic Chemistry'
_journal_page_first 5284
_journal_page_last 5289
_journal_paper_doi 10.1021/ic400713p
_journal_volume 52
_journal_year 2013
_chemical_formula_sum 'C28 H38 Br3 Fe O3 Sn'
_chemical_formula_weight 836.85
_chemical_name_systematic
; 
 ? 
;
_space_group_IT_number 14
_symmetry_cell_setting monoclinic
_symmetry_space_group_name_Hall '-P 2yn'
_symmetry_space_group_name_H-M 'P 1 21/n 1'
_atom_sites_solution_hydrogens geom
_atom_sites_solution_primary direct
_atom_sites_solution_secondary difmap
_audit_creation_method SHELXL-97
_cell_angle_alpha 90.00
_cell_angle_beta 108.0410(10)
_cell_angle_gamma 90.00
_cell_formula_units_Z 4
_cell_length_a 13.2228(11)
_cell_length_b 11.4010(10)
_cell_length_c 20.7224(18)
_cell_measurement_reflns_used 900
_cell_measurement_temperature 100(2)
_cell_measurement_theta_max 30
_cell_measurement_theta_min 2
_cell_volume 2970.4(4)
_computing_cell_refinement 'Bruker SMART'
_computing_data_collection 'Bruker SMART'
_computing_data_reduction 'Bruker SHELXTL'
_computing_molecular_graphics 'Bruker SHELXTL'
_computing_publication_material 'Bruker SHELXTL'
_computing_structure_refinement 'SHELXL-97 (Sheldrick, 2008)'
_computing_structure_solution 'SHELXS-97 (Sheldrick, 2008)'
_diffrn_ambient_temperature 100(2)
_diffrn_measured_fraction_theta_full 0.999
_diffrn_measured_fraction_theta_max 0.999
_diffrn_measurement_device_type 'CCD area detector'
_diffrn_measurement_method 'phi and omega scans'
_diffrn_radiation_monochromator graphite
_diffrn_radiation_source 'fine-focus sealed tube'
_diffrn_radiation_type MoK\a
_diffrn_radiation_wavelength 0.71073
_diffrn_reflns_av_R_equivalents 0.0661
_diffrn_reflns_av_sigmaI/netI 0.0531
_diffrn_reflns_limit_h_max 16
_diffrn_reflns_limit_h_min -16
_diffrn_reflns_limit_k_max 14
_diffrn_reflns_limit_k_min -14
_diffrn_reflns_limit_l_max 25
_diffrn_reflns_limit_l_min -25
_diffrn_reflns_number 25045
_diffrn_reflns_theta_full 26.00
_diffrn_reflns_theta_max 26.00
_diffrn_reflns_theta_min 2.06
_exptl_absorpt_coefficient_mu 5.392
_exptl_absorpt_correction_T_max 0.9480
_exptl_absorpt_correction_T_min 0.1403
_exptl_absorpt_correction_type multi-scan
_exptl_absorpt_process_details 'SADABS (Sheldrick, 2008a)'
_exptl_crystal_colour dark_green
_exptl_crystal_density_diffrn 1.871
_exptl_crystal_description stick
_exptl_crystal_F_000 1644
_exptl_crystal_size_max 0.60
_exptl_crystal_size_mid 0.08
_exptl_crystal_size_min 0.01
_refine_diff_density_max 1.354
_refine_diff_density_min -0.756
_refine_diff_density_rms 0.134
_refine_ls_extinction_method none
_refine_ls_goodness_of_fit_ref 0.971
_refine_ls_hydrogen_treatment constr
_refine_ls_matrix_type full
_refine_ls_number_parameters 362
_refine_ls_number_reflns 5838
_refine_ls_number_restraints 165
_refine_ls_restrained_S_all 0.969
_refine_ls_R_factor_all 0.0626
_refine_ls_R_factor_gt 0.0368
_refine_ls_shift/su_max 0.000
_refine_ls_shift/su_mean 0.000
_refine_ls_structure_factor_coef Fsqd
_refine_ls_weighting_details 'calc w=1/[\s^2^(Fo^2^)+(0.0383P)^2^+0.0000P] where P=(Fo^2^+2Fc^2^)/3'
_refine_ls_weighting_scheme calc
_refine_ls_wR_factor_gt 0.0723
_refine_ls_wR_factor_ref 0.0779
_reflns_number_gt 4265
_reflns_number_total 5838
_reflns_threshold_expression >2sigma(I)
_cod_data_source_file ic400713p_si_004.cif
_cod_data_source_block snfeqbrm
_cod_database_code 4334798

loop_
_symmetry_equiv_pos_as_xyz
'x, y, z'
'-x+1/2, y+1/2, -z+1/2'
'-x, -y, -z'
'x-1/2, -y-1/2, z-1/2'

loop_
_atom_site_label
_atom_site_type_symbol
_atom_site_fract_x
_atom_site_fract_y
_atom_site_fract_z
_atom_site_U_iso_or_equiv
_atom_site_adp_type
_atom_site_occupancy
_atom_site_symmetry_multiplicity
_atom_site_calc_flag
_atom_site_refinement_flags
_atom_site_disorder_assembly
_atom_site_disorder_group
Sn1 Sn 0.28439(2) -0.26551(2) 0.043639(12) 0.01745(6) Uani 1 1 d . . .
Fe1 Fe 0.19337(4) -0.73994(4) 0.13298(3) 0.02005(13) Uani 1 1 d . . .
Br1 Br 0.13932(3) -0.29574(4) 0.09799(2) 0.03299(11) Uani 1 1 d . . .
Br2 Br 0.40355(3) -0.42469(3) 0.114360(18) 0.02535(9) Uani 1 1 d . . .
Br3 Br 0.37318(3) -0.09576(3) 0.120540(19) 0.02915(10) Uani 1 1 d . . .
O1 O 0.22383(19) -0.37780(19) -0.03503(11) 0.0191(6) Uani 1 1 d . . .
O2 O 0.21036(19) -0.1458(2) -0.02888(11) 0.0195(6) Uani 1 1 d . . .
O3 O 0.42343(19) -0.2492(2) -0.00155(13) 0.0226(6) Uani 1 1 d . . .
C1 C 0.1882(3) -0.3192(3) -0.09548(17) 0.0165(8) Uani 1 1 d . . .
C2 C 0.1822(3) -0.1952(3) -0.09165(17) 0.0165(8) Uani 1 1 d . . .
C3 C 0.1471(3) -0.1262(3) -0.15081(17) 0.0169(8) Uani 1 1 d . . .
C4 C 0.1212(3) -0.1860(3) -0.21234(17) 0.0169(8) Uani 1 1 d . . .
H4A H 0.0986 -0.1424 -0.2534 0.020 Uiso 1 1 calc R . .
C5 C 0.1272(3) -0.3079(3) -0.21577(17) 0.0184(8) Uani 1 1 d . . .
H5A H 0.1086 -0.3442 -0.2591 0.022 Uiso 1 1 calc R . .
C6 C 0.1592(3) -0.3785(3) -0.15822(17) 0.0168(8) Uani 1 1 d . . .
C7 C 0.1345(3) 0.0078(3) -0.14721(18) 0.0206(9) Uani 1 1 d . . .
C8 C 0.0979(3) 0.0638(3) -0.21810(19) 0.0277(10) Uani 1 1 d . . .
H8A H 0.0309 0.0279 -0.2451 0.041 Uiso 1 1 calc R . .
H8B H 0.1522 0.0511 -0.2406 0.041 Uiso 1 1 calc R . .
H8C H 0.0874 0.1482 -0.2138 0.041 Uiso 1 1 calc R . .
C9 C 0.0496(3) 0.0355(3) -0.11287(19) 0.0256(9) Uani 1 1 d . . .
H9A H -0.0185 0.0009 -0.1394 0.038 Uiso 1 1 calc R . .
H9B H 0.0416 0.1207 -0.1104 0.038 Uiso 1 1 calc R . .
H9C H 0.0714 0.0025 -0.0669 0.038 Uiso 1 1 calc R . .
C10 C 0.2401(3) 0.0668(3) -0.10716(19) 0.0251(9) Uani 1 1 d . . .
H10A H 0.2931 0.0533 -0.1305 0.038 Uiso 1 1 calc R . .
H10B H 0.2655 0.0334 -0.0614 0.038 Uiso 1 1 calc R . .
H10C H 0.2288 0.1513 -0.1041 0.038 Uiso 1 1 calc R . .
C11 C 0.1595(3) -0.5134(3) -0.16220(17) 0.0200(9) Uani 1 1 d . . .
C12 C 0.0788(3) -0.5617(3) -0.12924(19) 0.0235(9) Uani 1 1 d . . .
H12A H 0.0074 -0.5335 -0.1544 0.035 Uiso 1 1 calc R . .
H12B H 0.0976 -0.5347 -0.0821 0.035 Uiso 1 1 calc R . .
H12C H 0.0798 -0.6476 -0.1302 0.035 Uiso 1 1 calc R . .
C13 C 0.2701(3) -0.5639(3) -0.12643(19) 0.0245(9) Uani 1 1 d . . .
H13A H 0.2890 -0.5487 -0.0776 0.037 Uiso 1 1 calc R . .
H13B H 0.3224 -0.5266 -0.1445 0.037 Uiso 1 1 calc R . .
H13C H 0.2696 -0.6487 -0.1344 0.037 Uiso 1 1 calc R . .
C14 C 0.1259(3) -0.5558(3) -0.23582(18) 0.0250(9) Uani 1 1 d . . .
H14A H 0.0529 -0.5304 -0.2590 0.038 Uiso 1 1 calc R . .
H14B H 0.1296 -0.6416 -0.2367 0.038 Uiso 1 1 calc R . .
H14C H 0.1738 -0.5226 -0.2589 0.038 Uiso 1 1 calc R . .
C15 C 0.4622(3) -0.1409(3) -0.02090(19) 0.0261(10) Uani 1 1 d . . .
H15A H 0.5353 -0.1239 0.0086 0.031 Uiso 1 1 calc R . .
H15B H 0.4153 -0.0744 -0.0184 0.031 Uiso 1 1 calc R . .
C16 C 0.4601(4) -0.1629(4) -0.0942(2) 0.0545(14) Uani 1 1 d . . .
H16A H 0.3952 -0.1287 -0.1265 0.065 Uiso 1 1 calc R . .
H16B H 0.5231 -0.1274 -0.1027 0.065 Uiso 1 1 calc R . .
C17 C 0.4609(3) -0.2948(4) -0.1023(2) 0.0342(11) Uani 1 1 d . . .
H17A H 0.5237 -0.3202 -0.1150 0.041 Uiso 1 1 calc R . .
H17B H 0.3957 -0.3218 -0.1375 0.041 Uiso 1 1 calc R . .
C18 C 0.4655(3) -0.3432(3) -0.03273(19) 0.0242(9) Uani 1 1 d . . .
H18A H 0.4215 -0.4148 -0.0373 0.029 Uiso 1 1 calc R . .
H18B H 0.5396 -0.3620 -0.0056 0.029 Uiso 1 1 calc R . .
C19 C 0.1650(8) -0.6852(10) 0.2244(5) 0.0376(15) Uani 0.354(4) 1 d PDU A 1
H19A H 0.1007 -0.6428 0.2280 0.045 Uiso 0.354(4) 1 calc PR A 1
C20 C 0.2634(8) -0.6312(9) 0.2187(5) 0.0284(16) Uani 0.354(4) 1 d PDU A 1
H20A H 0.2788 -0.5454 0.2180 0.034 Uiso 0.354(4) 1 calc PR A 1
C21 C 0.3290(8) -0.7214(9) 0.2138(5) 0.0305(16) Uani 0.354(4) 1 d PDU A 1
H21A H 0.4023 -0.7118 0.2103 0.037 Uiso 0.354(4) 1 calc PR A 1
C22 C 0.2804(9) -0.8271(10) 0.2161(5) 0.0456(18) Uani 0.354(4) 1 d PDU A 1
H22A H 0.3138 -0.9056 0.2156 0.055 Uiso 0.354(4) 1 calc PR A 1
C23 C 0.1779(9) -0.8086(10) 0.2223(5) 0.0330(14) Uani 0.354(4) 1 d PDU A 1
H23A H 0.1264 -0.8701 0.2265 0.040 Uiso 0.354(4) 1 calc PR A 1
C24 C 0.0743(8) -0.7975(9) 0.0484(5) 0.0299(13) Uani 0.354(4) 1 d PDU A 1
H24A H 0.0204 -0.8589 0.0486 0.036 Uiso 0.354(4) 1 calc PR A 1
C25 C 0.0594(8) -0.6766(9) 0.0526(5) 0.0352(18) Uani 0.354(4) 1 d PDU A 1
H25A H -0.0051 -0.6365 0.0576 0.042 Uiso 0.354(4) 1 calc PR A 1
C26 C 0.1578(9) -0.6203(9) 0.0494(5) 0.0354(18) Uani 0.354(4) 1 d PDU A 1
H26A H 0.1737 -0.5344 0.0510 0.042 Uiso 0.354(4) 1 calc PR A 1
C27 C 0.2244(9) -0.7127(10) 0.0432(5) 0.0368(17) Uani 0.354(4) 1 d PDU A 1
H27A H 0.2972 -0.7022 0.0390 0.044 Uiso 0.354(4) 1 calc PR A 1
C28 C 0.1761(8) -0.8197(10) 0.0438(5) 0.0351(18) Uani 0.354(4) 1 d PDU A 1
H28A H 0.2053 -0.8981 0.0372 0.042 Uiso 0.354(4) 1 calc PR A 1
C19' C 0.1893(5) -0.6636(6) 0.2225(3) 0.0376(15) Uani 0.646(4) 1 d PDU A 2
H19B H 0.1445 -0.5952 0.2270 0.045 Uiso 0.646(4) 1 calc PR A 2
C20' C 0.2967(5) -0.6582(6) 0.2169(3) 0.0284(16) Uani 0.646(4) 1 d PDU A 2
H20B H 0.3388 -0.5855 0.2165 0.034 Uiso 0.646(4) 1 calc PR A 2
C21' C 0.3302(5) -0.7716(6) 0.2138(3) 0.0305(16) Uani 0.646(4) 1 d PDU A 2
H21B H 0.4008 -0.7950 0.2096 0.037 Uiso 0.646(4) 1 calc PR A 2
C22' C 0.2503(6) -0.8496(6) 0.2179(3) 0.0456(18) Uani 0.646(4) 1 d PDU A 2
H22B H 0.2545 -0.9371 0.2168 0.055 Uiso 0.646(4) 1 calc PR A 2
C23' C 0.1623(5) -0.7838(6) 0.2237(3) 0.0330(14) Uani 0.646(4) 1 d PDU A 2
H23B H 0.0944 -0.8162 0.2280 0.040 Uiso 0.646(4) 1 calc PR A 2
C24' C 0.0608(5) -0.7748(6) 0.0500(3) 0.0299(13) Uani 0.646(4) 1 d PDU A 2
H24B H -0.0108 -0.7974 0.0528 0.036 Uiso 0.646(4) 1 calc PR A 2
C25' C 0.0959(5) -0.6592(6) 0.0480(3) 0.0352(18) Uani 0.646(4) 1 d PDU A 2
H25B H 0.0533 -0.5863 0.0469 0.042 Uiso 0.646(4) 1 calc PR A 2
C26' C 0.2038(6) -0.6655(6) 0.0432(3) 0.0354(18) Uani 0.646(4) 1 d PDU A 2
H26B H 0.2500 -0.5988 0.0384 0.042 Uiso 0.646(4) 1 calc PR A 2
C27' C 0.2265(5) -0.7851(6) 0.0446(3) 0.0368(17) Uani 0.646(4) 1 d PDU A 2
H27B H 0.2963 -0.8176 0.0438 0.044 Uiso 0.646(4) 1 calc PR A 2
C28' C 0.1423(5) -0.8542(6) 0.0502(3) 0.0351(18) Uani 0.646(4) 1 d PDU A 2
H28B H 0.1392 -0.9418 0.0515 0.042 Uiso 0.646(4) 1 calc PR A 2

loop_
_atom_site_aniso_label
_atom_site_aniso_U_11
_atom_site_aniso_U_22
_atom_site_aniso_U_33
_atom_site_aniso_U_23
_atom_site_aniso_U_13
_atom_site_aniso_U_12
Sn1 0.02199(12) 0.01921(12) 0.01028(11) 0.00090(9) 0.00372(9) -0.00031(11)
Fe1 0.0238(3) 0.0227(3) 0.0141(2) -0.0008(2) 0.0065(2) -0.0015(2)
Br1 0.02387(19) 0.0590(3) 0.01782(18) 0.00261(18) 0.00899(15) 0.00020(19)
Br2 0.02869(19) 0.0263(2) 0.01807(18) 0.00698(15) 0.00289(15) 0.00215(17)
Br3 0.0414(2) 0.0264(2) 0.01643(19) -0.00534(15) 0.00427(16) -0.00492(18)
O1 0.0298(13) 0.0142(12) 0.0117(12) 0.0013(9) 0.0041(10) -0.0011(11)
O2 0.0286(13) 0.0187(12) 0.0086(12) -0.0019(9) 0.0019(10) 0.0006(11)
O3 0.0251(13) 0.0219(13) 0.0239(13) -0.0001(10) 0.0120(11) -0.0036(11)
C1 0.0188(17) 0.0166(17) 0.0151(17) 0.0012(14) 0.0067(14) -0.0033(15)
C2 0.0166(17) 0.0194(18) 0.0127(17) 0.0014(14) 0.0036(13) -0.0006(15)
C3 0.0187(17) 0.0136(17) 0.0188(18) 0.0043(14) 0.0062(14) 0.0005(14)
C4 0.0186(17) 0.0178(17) 0.0128(17) 0.0020(14) 0.0026(14) 0.0006(15)
C5 0.0195(17) 0.0219(18) 0.0144(17) -0.0014(14) 0.0062(14) -0.0049(15)
C6 0.0178(17) 0.0139(17) 0.0190(18) -0.0009(14) 0.0060(14) -0.0028(14)
C7 0.0265(19) 0.0117(17) 0.0210(19) -0.0016(14) 0.0037(16) 0.0014(15)
C8 0.037(2) 0.0166(19) 0.027(2) 0.0052(16) 0.0054(17) 0.0062(17)
C9 0.030(2) 0.0188(19) 0.027(2) -0.0022(16) 0.0072(17) 0.0022(17)
C10 0.033(2) 0.0142(18) 0.025(2) 0.0019(15) 0.0035(17) 0.0018(17)
C11 0.032(2) 0.0139(17) 0.0166(17) 0.0018(14) 0.0111(15) -0.0010(16)
C12 0.0269(19) 0.0154(18) 0.028(2) 0.0022(15) 0.0076(16) -0.0016(16)
C13 0.034(2) 0.0140(18) 0.026(2) -0.0015(15) 0.0090(17) 0.0006(16)
C14 0.032(2) 0.0159(18) 0.025(2) 0.0002(15) 0.0070(16) -0.0039(17)
C15 0.032(2) 0.0147(18) 0.033(2) 0.0025(16) 0.0120(17) -0.0047(16)
C16 0.076(3) 0.053(3) 0.043(3) 0.017(2) 0.031(2) -0.009(3)
C17 0.038(2) 0.043(3) 0.026(2) -0.0010(18) 0.0160(18) -0.003(2)
C18 0.030(2) 0.0163(18) 0.029(2) -0.0014(15) 0.0131(16) 0.0037(16)
C19 0.046(3) 0.049(3) 0.026(2) -0.012(2) 0.023(2) -0.003(3)
C20 0.030(3) 0.036(3) 0.022(2) -0.016(2) 0.012(2) -0.002(3)
C21 0.033(2) 0.031(4) 0.025(2) 0.007(3) 0.0049(19) 0.005(3)
C22 0.053(4) 0.053(3) 0.037(3) 0.032(2) 0.022(3) 0.005(3)
C23 0.039(3) 0.044(3) 0.022(2) 0.001(2) 0.0181(19) 0.000(2)
C24 0.026(2) 0.033(3) 0.024(2) 0.006(2) -0.0012(18) -0.003(2)
C25 0.035(4) 0.040(3) 0.028(3) 0.013(2) 0.006(3) 0.003(3)
C26 0.041(4) 0.040(3) 0.020(3) 0.009(2) 0.003(3) -0.011(3)
C27 0.037(3) 0.053(4) 0.026(2) -0.011(3) 0.019(2) -0.013(3)
C28 0.031(3) 0.047(3) 0.023(2) -0.021(2) 0.002(2) -0.006(3)
C19' 0.046(3) 0.049(3) 0.026(2) -0.012(2) 0.023(2) -0.003(3)
C20' 0.030(3) 0.036(3) 0.022(2) -0.016(2) 0.012(2) -0.002(3)
C21' 0.033(2) 0.031(4) 0.025(2) 0.007(3) 0.0049(19) 0.005(3)
C22' 0.053(4) 0.053(3) 0.037(3) 0.032(2) 0.022(3) 0.005(3)
C23' 0.039(3) 0.044(3) 0.022(2) 0.001(2) 0.0181(19) 0.000(2)
C24' 0.026(2) 0.033(3) 0.024(2) 0.006(2) -0.0012(18) -0.003(2)
C25' 0.035(4) 0.040(3) 0.028(3) 0.013(2) 0.006(3) 0.003(3)
C26' 0.041(4) 0.040(3) 0.020(3) 0.009(2) 0.003(3) -0.011(3)
C27' 0.037(3) 0.053(4) 0.026(2) -0.011(3) 0.019(2) -0.013(3)
C28' 0.031(3) 0.047(3) 0.023(2) -0.021(2) 0.002(2) -0.006(3)

loop_
_atom_type_symbol
_atom_type_description
_atom_type_scat_dispersion_real
_atom_type_scat_dispersion_imag
_atom_type_scat_source
C C 0.0033 0.0016 'International Tables Vol C Tables 4.2.6.8 and 6.1.1.4'
H H 0.0000 0.0000 'International Tables Vol C Tables 4.2.6.8 and 6.1.1.4'
O O 0.0106 0.0060 'International Tables Vol C Tables 4.2.6.8 and 6.1.1.4'
Fe Fe 0.3463 0.8444 'International Tables Vol C Tables 4.2.6.8 and 6.1.1.4'
Br Br -0.2901 2.4595 'International Tables Vol C Tables 4.2.6.8 and 6.1.1.4'
Sn Sn -0.6537 1.4246 'International Tables Vol C Tables 4.2.6.8 and 6.1.1.4'

loop_
_geom_angle_atom_site_label_1
_geom_angle_atom_site_label_2
_geom_angle_atom_site_label_3
_geom_angle
O1 Sn1 O2 81.40(9)
O1 Sn1 O3 83.75(9)
O2 Sn1 O3 84.75(9)
O1 Sn1 Br1 96.12(7)
O2 Sn1 Br1 99.32(7)
O3 Sn1 Br1 175.87(6)
O1 Sn1 Br2 91.87(6)
O2 Sn1 Br2 165.82(7)
O3 Sn1 Br2 82.10(6)
Br1 Sn1 Br2 93.781(16)
O1 Sn1 Br3 165.96(7)
O2 Sn1 Br3 88.61(6)
O3 Sn1 Br3 85.54(6)
Br1 Sn1 Br3 95.216(17)
Br2 Sn1 Br3 95.630(16)
C28 Fe1 C22 115.8(5)
C28 Fe1 C27 39.7(4)
C22 Fe1 C27 129.0(5)
C28 Fe1 C25' 63.3(4)
C22 Fe1 C25' 175.9(4)
C27 Fe1 C25' 53.3(4)
C28 Fe1 C21 128.3(4)
C22 Fe1 C21 39.5(4)
C27 Fe1 C21 110.8(4)
C25' Fe1 C21 144.4(3)
C28 Fe1 C19' 172.1(4)
C22 Fe1 C19' 66.8(4)
C27 Fe1 C19' 145.1(4)
C25' Fe1 C19' 113.4(3)
C21 Fe1 C19' 58.8(4)
C28 Fe1 C24 40.2(4)
C22 Fe1 C24 130.7(4)
C27 Fe1 C24 66.0(4)
C25' Fe1 C24 45.8(4)
C21 Fe1 C24 165.7(4)
C19' Fe1 C24 132.1(4)
C28 Fe1 C20' 146.5(4)
C22 Fe1 C20' 56.6(4)
C27 Fe1 C20' 115.4(4)
C25' Fe1 C20' 126.5(3)
C21 Fe1 C20' 23.8(3)
C19' Fe1 C20' 41.4(2)
C24 Fe1 C20' 170.5(3)
C28 Fe1 C27' 21.7(3)
C22 Fe1 C27' 114.3(4)
C27 Fe1 C27' 23.1(3)
C25' Fe1 C27' 66.6(3)
C21 Fe1 C27' 112.1(4)
C19' Fe1 C27' 165.6(3)
C24 Fe1 C27' 59.1(4)
C20' Fe1 C27' 126.0(3)
C28 Fe1 C23 129.4(4)
C22 Fe1 C23 40.5(4)
C27 Fe1 C23 165.7(4)
C25' Fe1 C23 136.5(4)
C21 Fe1 C23 67.3(4)
C19' Fe1 C23 47.2(4)
C24 Fe1 C23 112.1(4)
C20' Fe1 C23 69.1(4)
C27' Fe1 C23 143.0(4)
C28 Fe1 C24' 47.6(4)
C22 Fe1 C24' 136.5(4)
C27 Fe1 C24' 68.5(4)
C25' Fe1 C24' 39.7(2)
C21 Fe1 C24' 174.5(3)
C19' Fe1 C24' 125.0(3)
C24 Fe1 C24' 8.9(4)
C20' Fe1 C24' 161.6(3)
C27' Fe1 C24' 65.0(3)
C23 Fe1 C24' 112.0(4)
C28 Fe1 C21' 119.0(4)
C22 Fe1 C21' 26.0(4)
C27 Fe1 C21' 112.8(4)
C25' Fe1 C21' 158.1(3)
C21 Fe1 C21' 15.9(3)
C19' Fe1 C21' 66.9(3)
C24 Fe1 C21' 150.6(3)
C20' Fe1 C21' 38.7(2)
C27' Fe1 C21' 107.4(3)
C23 Fe1 C21' 61.2(4)
C24' Fe1 C21' 158.9(2)
C1 O1 Sn1 111.43(19)
C2 O2 Sn1 110.8(2)
C15 O3 C18 106.9(3)
C15 O3 Sn1 125.2(2)
C18 O3 Sn1 125.8(2)
O1 C1 C6 121.9(3)
O1 C1 C2 116.4(3)
C6 C1 C2 121.7(3)
O2 C2 C3 121.3(3)
O2 C2 C1 117.6(3)
C3 C2 C1 121.1(3)
C4 C3 C2 116.4(3)
C4 C3 C7 122.1(3)
C2 C3 C7 121.5(3)
C3 C4 C5 122.2(3)
C6 C5 C4 122.6(3)
C5 C6 C1 115.9(3)
C5 C6 C11 122.5(3)
C1 C6 C11 121.6(3)
C8 C7 C9 107.4(3)
C8 C7 C10 107.4(3)
C9 C7 C10 109.3(3)
C8 C7 C3 111.9(3)
C9 C7 C3 109.3(3)
C10 C7 C3 111.4(3)
C14 C11 C13 107.6(3)
C14 C11 C12 107.7(3)
C13 C11 C12 109.9(3)
C14 C11 C6 111.4(3)
C13 C11 C6 111.5(3)
C12 C11 C6 108.7(3)
O3 C15 C16 103.7(3)
C17 C16 C15 105.9(3)
C16 C17 C18 104.7(3)
O3 C18 C17 104.2(3)
C23 C19 C20 107.0(9)
C23 C19 Fe1 68.1(6)
C20 C19 Fe1 69.4(5)
C21 C20 C19 106.7(9)
C21 C20 Fe1 67.9(5)
C19 C20 Fe1 70.0(5)
C20 C21 C22 110.0(10)
C20 C21 Fe1 73.9(5)
C22 C21 Fe1 68.7(6)
C21 C22 C23 110.1(10)
C21 C22 Fe1 71.8(6)
C23 C22 Fe1 72.2(6)
C22 C23 C19 106.2(9)
C22 C23 Fe1 67.3(6)
C19 C23 Fe1 72.6(6)
C25 C24 C28 109.8(9)
C25 C24 Fe1 73.7(5)
C28 C24 Fe1 67.7(5)
C24 C25 C26 106.5(9)
C24 C25 Fe1 67.6(5)
C26 C25 Fe1 69.6(5)
C27 C26 C25 105.4(9)
C27 C26 Fe1 67.0(6)
C25 C26 Fe1 70.2(5)
C28 C27 C26 110.9(10)
C28 C27 Fe1 68.6(6)
C26 C27 Fe1 73.9(6)
C27 C28 C24 107.3(9)
C27 C28 Fe1 71.7(6)
C24 C28 Fe1 72.2(6)
C23' C19' C20' 107.3(6)
C23' C19' Fe1 71.6(4)
C20' C19' Fe1 69.5(3)
C21' C20' C19' 107.5(6)
C21' C20' Fe1 71.1(3)
C19' C20' Fe1 69.1(3)
C20' C21' C22' 109.4(6)
C20' C21' Fe1 70.2(3)
C22' C21' Fe1 71.1(4)
C21' C22' C23' 108.8(6)
C21' C22' Fe1 69.7(3)
C23' C22' Fe1 70.5(4)
C19' C23' C22' 107.0(6)
C19' C23' Fe1 68.6(4)
C22' C23' Fe1 70.0(4)
C25' C24' C28' 110.2(6)
C25' C24' Fe1 69.0(3)
C28' C24' Fe1 70.8(3)
C24' C25' C26' 107.2(6)
C24' C25' Fe1 71.3(3)
C26' C25' Fe1 70.7(3)
C27' C26' C25' 104.7(6)
C27' C26' Fe1 69.9(4)
C25' C26' Fe1 68.0(4)
C26' C27' C28' 112.4(6)
C26' C27' Fe1 70.9(4)
C28' C27' Fe1 71.1(4)
C27' C28' C24' 105.4(6)
C27' C28' Fe1 69.7(4)
C24' C28' Fe1 69.8(3)

loop_
_geom_bond_atom_site_label_1
_geom_bond_atom_site_label_2
_geom_bond_distance
Sn1 O1 2.032(2)
Sn1 O2 2.041(2)
Sn1 O3 2.315(3)
Sn1 Br1 2.5308(5)
Sn1 Br2 2.5483(4)
Sn1 Br3 2.5504(5)
Fe1 C28 2.009(10)
Fe1 C22 2.012(10)
Fe1 C27 2.048(11)
Fe1 C25' 2.050(6)
Fe1 C21 2.051(9)
Fe1 C19' 2.065(6)
Fe1 C24 2.067(9)
Fe1 C20' 2.070(6)
Fe1 C27' 2.075(6)
Fe1 C23 2.077(10)
Fe1 C24' 2.079(6)
Fe1 C21' 2.082(6)
O1 C1 1.368(4)
O2 C2 1.359(4)
O3 C15 1.441(4)
O3 C18 1.448(4)
C1 C6 1.409(5)
C1 C2 1.419(5)
C2 C3 1.409(5)
C3 C4 1.392(5)
C3 C7 1.541(5)
C4 C5 1.395(5)
C5 C6 1.392(5)
C6 C11 1.540(5)
C7 C8 1.536(5)
C7 C9 1.537(5)
C7 C10 1.540(5)
C11 C14 1.529(5)
C11 C13 1.533(5)
C11 C12 1.536(5)
C15 C16 1.532(6)
C16 C17 1.513(6)
C17 C18 1.526(5)
C19 C23 1.419(13)
C19 C20 1.477(13)
C20 C21 1.369(12)
C21 C22 1.374(13)
C22 C23 1.416(13)
C24 C25 1.399(12)
C24 C28 1.402(13)
C25 C26 1.471(13)
C26 C27 1.404(14)
C27 C28 1.379(14)
C19' C23' 1.419(9)
C19' C20' 1.462(9)
C20' C21' 1.375(8)
C21' C22' 1.403(9)
C22' C23' 1.420(9)
C24' C25' 1.402(8)
C24' C28' 1.407(9)
C25' C26' 1.462(9)
C26' C27' 1.396(9)
C27' C28' 1.398(9)
